data_7040345
loop_
_publ_author_name
'Dau, Thuy Minh'
'Asamoah, Benjamin Darko'
'Belyaev, Andrey'
'Chakkaradhari, Gomathy'
'Hirva, Pipsa'
'J\"anis, Janne'
'Grachova, Elena V.'
'Tunik, Sergey P.'
'Koshevoy, Igor O.'

_publ_section_title
;
 Adjustable coordination of a hybrid phosphine-phosphine oxide ligand in
 luminescent Cu, Ag and Au complexes.
;
_journal_issue 36
_journal_name_full 'Dalton transactions (Cambridge, England : 2003)'
_journal_page_first 14160
_journal_page_last 14173
_journal_paper_doi 10.1039/c6dt02435a
_journal_volume 45
_journal_year 2016
_chemical_formula_moiety 'C42 H33 Cl Cu P3'
_chemical_formula_sum 'C42 H33 Cl Cu P3'
_chemical_formula_weight 729.59
_chemical_name_systematic
;
 ?
;
_space_group_crystal_system monoclinic
_space_group_IT_number 14
_space_group_name_Hall '-P 2yn'
_space_group_name_H-M_alt 'P 1 21/n 1'
_symmetry_space_group_name_Hall '-P 2yn'
_symmetry_space_group_name_H-M 'P 1 21/n 1'
_atom_sites_solution_hydrogens geom
_audit_creation_method SHELXL-2013
_audit_update_record
;
2016-06-13 deposited with the CCDC.
2016-08-05 downloaded from the CCDC.
;
_cell_angle_alpha 90
_cell_angle_beta 96.614(6)
_cell_angle_gamma 90
_cell_formula_units_Z 4
_cell_length_a 13.489(6)
_cell_length_b 18.443(8)
_cell_length_c 13.700(6)
_cell_measurement_reflns_used 9033
_cell_measurement_temperature 120(2)
_cell_measurement_theta_max 41.96
_cell_measurement_theta_min 3.16
_cell_volume 3386(3)
_computing_cell_refinement 'SAINT (Bruker AXS, 2009)'
_computing_data_collection 'APEX2 (Bruker AXS, 2010)'
_computing_data_reduction 'SAINT (Bruker AXS, 2009)'
_computing_molecular_graphics 'Diamond v.3.2g (Brandenburg, 2011)'
_computing_publication_material 'SHELXL-2014 (Sheldrick, 2014)'
_computing_structure_refinement 'SHELXL-2014/7 (Sheldrick, 2014)'
_computing_structure_solution 'SHELXS-2014 (Sheldrick, 2014)'
_diffrn_ambient_temperature 120(2)
_diffrn_detector_area_resol_mean 16
_diffrn_measured_fraction_theta_full 1.000
_diffrn_measured_fraction_theta_max 1.000
_diffrn_measurement_device '62mm x 62mm CCD camera on \k-goniostat'
_diffrn_measurement_device_type 'Bruker KAPPA APEX II DUO CCD'
_diffrn_measurement_method '\f scans and \w scans with \k offset'
_diffrn_radiation_monochromator 'curved graphite crystal'
_diffrn_radiation_type MoK\a
_diffrn_radiation_wavelength 0.71073
_diffrn_reflns_av_R_equivalents 0.0259
_diffrn_reflns_av_unetI/netI 0.0121
_diffrn_reflns_Laue_measured_fraction_full 1.000
_diffrn_reflns_Laue_measured_fraction_max 1.000
_diffrn_reflns_limit_h_max 17
_diffrn_reflns_limit_h_min -17
_diffrn_reflns_limit_k_max 24
_diffrn_reflns_limit_k_min -24
_diffrn_reflns_limit_l_max 18
_diffrn_reflns_limit_l_min -18
_diffrn_reflns_number 78004
_diffrn_reflns_point_group_measured_fraction_full 1.000
_diffrn_reflns_point_group_measured_fraction_max 1.000
_diffrn_reflns_theta_full 25.242
_diffrn_reflns_theta_max 27.999
_diffrn_reflns_theta_min 1.860
_exptl_absorpt_coefficient_mu 0.897
_exptl_absorpt_correction_T_max 0.924
_exptl_absorpt_correction_T_min 0.820
_exptl_absorpt_correction_type multi-scan
_exptl_absorpt_process_details 'SADABS (Sheldrick, 2008)'
_exptl_crystal_colour yellow
_exptl_crystal_density_diffrn 1.431
_exptl_crystal_description block
_exptl_crystal_F_000 1504
_exptl_crystal_size_max 0.254
_exptl_crystal_size_mid 0.184
_exptl_crystal_size_min 0.088
_refine_diff_density_max 0.493
_refine_diff_density_min -0.332
_refine_diff_density_rms 0.054
_refine_ls_extinction_method none
_refine_ls_goodness_of_fit_ref 1.041
_refine_ls_hydrogen_treatment constr
_refine_ls_matrix_type full
_refine_ls_number_parameters 424
_refine_ls_number_reflns 8167
_refine_ls_number_restraints 0
_refine_ls_restrained_S_all 1.041
_refine_ls_R_factor_all 0.0282
_refine_ls_R_factor_gt 0.0241
_refine_ls_shift/su_max 0.001
_refine_ls_shift/su_mean 0.000
_refine_ls_structure_factor_coef Fsqd
_refine_ls_weighting_details 'w=1/[\s^2^(Fo^2^)+(0.0301P)^2^+2.3892P] where P=(Fo^2^+2Fc^2^)/3'
_refine_ls_weighting_scheme calc
_refine_ls_wR_factor_gt 0.0613
_refine_ls_wR_factor_ref 0.0640
_reflns_Friedel_coverage 0.000
_reflns_number_gt 7401
_reflns_number_total 8167
_reflns_threshold_expression 'I > 2\s(I)'
_cod_data_source_file c6dt02435a2.cif
_cod_data_source_block 11
_cod_depositor_comments 'Adding full bibliography for 7040337--7040350.cif.'
_cod_original_cell_volume 3386(2)
_cod_database_code 7040345
_shelx_space_group_comment
;
The symmetry employed for this shelxl refinement is uniquely defined
by the following loop, which should always be used as a source of
symmetry information in preference to the above space-group names.
They are only intended as comments.
;
_shelx_estimated_absorpt_t_min 0.804
_shelx_estimated_absorpt_t_max 0.925
_shelxl_version_number 2013-4

loop_
_space_group_symop_operation_xyz
'x, y, z'
'-x+1/2, y+1/2, -z+1/2'
'-x, -y, -z'
'x-1/2, -y-1/2, z-1/2'

loop_
_atom_site_label
_atom_site_type_symbol
_atom_site_fract_x
_atom_site_fract_y
_atom_site_fract_z
_atom_site_U_iso_or_equiv
_atom_site_adp_type
_atom_site_occupancy
_atom_site_site_symmetry_order
_atom_site_calc_flag
_atom_site_refinement_flags_posn
_atom_site_refinement_flags_adp
C1 C 0.38285(9) 0.17198(7) 0.38767(9) 0.0129(2) Uani 1 1 d . .
C2 C 0.39725(9) 0.15054(7) 0.29128(9) 0.0128(2) Uani 1 1 d . .
C3 C 0.48700(10) 0.16833(7) 0.25416(10) 0.0160(2) Uani 1 1 d . .
H4 H 0.4969 0.1543 0.1893 0.019 Uiso 1 1 calc R U
C4 C 0.56168(10) 0.20637(7) 0.31165(11) 0.0178(3) Uani 1 1 d . .
H1 H 0.6216 0.2191 0.2855 0.021 Uiso 1 1 calc R U
C5 C 0.54831(10) 0.22570(8) 0.40747(11) 0.0199(3) Uani 1 1 d . .
H3 H 0.5997 0.2508 0.4471 0.024 Uiso 1 1 calc R U
C6 C 0.45969(10) 0.20829(8) 0.44538(10) 0.0176(3) Uani 1 1 d . .
H2 H 0.4514 0.2212 0.5111 0.021 Uiso 1 1 calc R U
C7 C 0.32144(9) 0.11545(7) 0.09337(9) 0.0138(2) Uani 1 1 d . .
C8 C 0.29494(11) 0.18429(8) 0.05571(10) 0.0194(3) Uani 1 1 d . .
H9 H 0.2658 0.2185 0.0957 0.023 Uiso 1 1 calc R U
C9 C 0.31082(11) 0.20307(9) -0.03980(11) 0.0232(3) Uani 1 1 d . .
H8 H 0.2934 0.2501 -0.0643 0.028 Uiso 1 1 calc R U
C10 C 0.35208(12) 0.15306(9) -0.09909(11) 0.0259(3) Uani 1 1 d . .
H7 H 0.3632 0.1658 -0.1641 0.031 Uiso 1 1 calc R U
C11 C 0.37716(11) 0.08406(9) -0.06303(11) 0.0243(3) Uani 1 1 d . .
H5 H 0.4047 0.0497 -0.1039 0.029 Uiso 1 1 calc R U
C12 C 0.36212(10) 0.06512(8) 0.03275(10) 0.0189(3) Uani 1 1 d . .
H6 H 0.3795 0.0180 0.0568 0.023 Uiso 1 1 calc R U
C13 C 0.33398(9) 0.00468(7) 0.24928(9) 0.0129(2) Uani 1 1 d . .
C14 C 0.43279(10) -0.01900(8) 0.24910(10) 0.0163(3) Uani 1 1 d . .
H23 H 0.4813 0.0130 0.2282 0.020 Uiso 1 1 calc R U
C15 C 0.46065(10) -0.08889(8) 0.27922(10) 0.0193(3) Uani 1 1 d . .
H10 H 0.5280 -0.1041 0.2795 0.023 Uiso 1 1 calc R U
C16 C 0.38991(11) -0.13650(8) 0.30888(11) 0.0197(3) Uani 1 1 d . .
H11 H 0.4085 -0.1845 0.3283 0.024 Uiso 1 1 calc R U
C17 C 0.29151(11) -0.11347(7) 0.30995(10) 0.0178(3) Uani 1 1 d . .
H12 H 0.2435 -0.1460 0.3305 0.021 Uiso 1 1 calc R U
C18 C 0.26254(9) -0.04300(7) 0.28113(9) 0.0135(2) Uani 1 1 d . .
C19 C 0.06466(10) -0.04041(7) 0.17608(9) 0.0139(2) Uani 1 1 d . .
C20 C -0.03535(10) -0.01904(8) 0.15988(10) 0.0199(3) Uani 1 1 d . .
H17 H -0.0618 0.0127 0.2050 0.024 Uiso 1 1 calc R U
C21 C -0.09641(11) -0.04415(9) 0.07792(11) 0.0229(3) Uani 1 1 d . .
H16 H -0.1649 -0.0309 0.0685 0.027 Uiso 1 1 calc R U
C22 C -0.05731(11) -0.08863(8) 0.00978(11) 0.0214(3) Uani 1 1 d . .
H15 H -0.0988 -0.1054 -0.0465 0.026 Uiso 1 1 calc R U
C23 C 0.04241(12) -0.10838(8) 0.02436(11) 0.0222(3) Uani 1 1 d . .
H14 H 0.0695 -0.1378 -0.0229 0.027 Uiso 1 1 calc R U
C24 C 0.10331(10) -0.08550(8) 0.10770(10) 0.0183(3) Uani 1 1 d . .
H13 H 0.1711 -0.1005 0.1181 0.022 Uiso 1 1 calc R U
C25 C 0.08843(10) -0.07038(7) 0.37952(10) 0.0143(2) Uani 1 1 d . .
C26 C 0.03918(10) -0.13567(8) 0.35263(10) 0.0179(3) Uani 1 1 d . .
H22 H 0.0290 -0.1497 0.2855 0.021 Uiso 1 1 calc R U
C27 C 0.00526(11) -0.17986(8) 0.42423(11) 0.0196(3) Uani 1 1 d . .
H21 H -0.0281 -0.2240 0.4058 0.024 Uiso 1 1 calc R U
C28 C 0.02008(10) -0.15964(8) 0.52297(11) 0.0192(3) Uani 1 1 d . .
H20 H -0.0030 -0.1900 0.5716 0.023 Uiso 1 1 calc R U
C29 C 0.06872(11) -0.09503(8) 0.55001(11) 0.0214(3) Uani 1 1 d . .
H19 H 0.0793 -0.0813 0.6172 0.026 Uiso 1 1 calc R U
C30 C 0.10206(11) -0.05033(8) 0.47848(10) 0.0192(3) Uani 1 1 d . .
H18 H 0.1343 -0.0058 0.4972 0.023 Uiso 1 1 calc R U
C31 C 0.23608(9) 0.23939(7) 0.49507(9) 0.0135(2) Uani 1 1 d . .
C32 C 0.16791(10) 0.28672(7) 0.44297(10) 0.0162(2) Uani 1 1 d . .
H28 H 0.1369 0.2735 0.3797 0.019 Uiso 1 1 calc R U
C33 C 0.14560(11) 0.35309(8) 0.48386(11) 0.0215(3) Uani 1 1 d . .
H24 H 0.0990 0.3849 0.4486 0.026 Uiso 1 1 calc R U
C34 C 0.19170(11) 0.37295(8) 0.57667(11) 0.0221(3) Uani 1 1 d . .
H25 H 0.1764 0.4183 0.6043 0.027 Uiso 1 1 calc R U
C35 C 0.25985(11) 0.32653(8) 0.62865(11) 0.0205(3) Uani 1 1 d . .
H26 H 0.2914 0.3403 0.6915 0.025 Uiso 1 1 calc R U
C36 C 0.28186(10) 0.25989(8) 0.58850(10) 0.0169(3) Uani 1 1 d . .
H27 H 0.3280 0.2281 0.6244 0.020 Uiso 1 1 calc R U
C37 C 0.29271(9) 0.08864(7) 0.53140(9) 0.0136(2) Uani 1 1 d . .
C38 C 0.35638(10) 0.03076(7) 0.51525(10) 0.0159(2) Uani 1 1 d . .
H33 H 0.3915 0.0310 0.4590 0.019 Uiso 1 1 calc R U
C39 C 0.36846(11) -0.02701(8) 0.58107(11) 0.0196(3) Uani 1 1 d . .
H29 H 0.4107 -0.0664 0.5690 0.024 Uiso 1 1 calc R U
C40 C 0.31843(11) -0.02700(8) 0.66476(11) 0.0212(3) Uani 1 1 d . .
H32 H 0.3262 -0.0666 0.7093 0.025 Uiso 1 1 calc R U
C41 C 0.25731(10) 0.03093(8) 0.68282(10) 0.0196(3) Uani 1 1 d . .
H30 H 0.2251 0.0316 0.7409 0.023 Uiso 1 1 calc R U
C42 C 0.24305(10) 0.08822(8) 0.61591(10) 0.0165(3) Uani 1 1 d . .
H31 H 0.1996 0.1270 0.6277 0.020 Uiso 1 1 calc R U
P1 P 0.26111(2) 0.15469(2) 0.43280(2) 0.01134(7) Uani 1 1 d . .
P2 P 0.29695(2) 0.09889(2) 0.22007(2) 0.01148(7) Uani 1 1 d . .
P3 P 0.13520(2) -0.00941(2) 0.28979(2) 0.01210(7) Uani 1 1 d . .
Cl1 Cl 0.02766(2) 0.18206(2) 0.22892(2) 0.01714(7) Uani 1 1 d . .
Cu1 Cu 0.15777(2) 0.11432(2) 0.29900(2) 0.01226(5) Uani 1 1 d . .

loop_
_atom_site_aniso_label
_atom_site_aniso_U_11
_atom_site_aniso_U_22
_atom_site_aniso_U_33
_atom_site_aniso_U_23
_atom_site_aniso_U_13
_atom_site_aniso_U_12
C1 0.0115(5) 0.0131(6) 0.0141(6) 0.0003(5) 0.0017(4) 0.0006(4)
C2 0.0122(6) 0.0122(6) 0.0139(6) 0.0001(4) 0.0011(4) -0.0004(4)
C3 0.0149(6) 0.0170(6) 0.0165(6) 0.0007(5) 0.0036(5) -0.0004(5)
C4 0.0129(6) 0.0175(6) 0.0233(7) 0.0013(5) 0.0038(5) -0.0011(5)
C5 0.0131(6) 0.0205(7) 0.0255(7) -0.0047(5) -0.0005(5) -0.0032(5)
C6 0.0151(6) 0.0204(6) 0.0171(6) -0.0046(5) 0.0008(5) -0.0006(5)
C7 0.0112(5) 0.0186(6) 0.0115(6) -0.0001(5) 0.0014(4) -0.0024(5)
C8 0.0189(6) 0.0215(7) 0.0179(6) 0.0012(5) 0.0017(5) 0.0008(5)
C9 0.0213(7) 0.0276(8) 0.0202(7) 0.0078(6) 0.0004(5) -0.0027(6)
C10 0.0250(7) 0.0388(9) 0.0145(6) 0.0049(6) 0.0048(6) -0.0056(6)
C11 0.0247(7) 0.0334(8) 0.0160(7) -0.0050(6) 0.0078(5) -0.0034(6)
C12 0.0195(6) 0.0213(7) 0.0161(6) -0.0022(5) 0.0038(5) -0.0017(5)
C13 0.0141(6) 0.0138(6) 0.0106(5) -0.0017(4) 0.0009(4) 0.0006(5)
C14 0.0138(6) 0.0198(6) 0.0153(6) -0.0021(5) 0.0024(5) 0.0000(5)
C15 0.0156(6) 0.0237(7) 0.0183(6) -0.0031(5) 0.0011(5) 0.0058(5)
C16 0.0223(7) 0.0172(6) 0.0193(7) -0.0005(5) 0.0005(5) 0.0052(5)
C17 0.0189(6) 0.0156(6) 0.0189(6) 0.0002(5) 0.0020(5) -0.0004(5)
C18 0.0124(6) 0.0152(6) 0.0127(6) -0.0023(5) 0.0005(4) 0.0003(5)
C19 0.0148(6) 0.0143(6) 0.0126(6) 0.0008(5) 0.0018(5) -0.0027(5)
C20 0.0148(6) 0.0269(7) 0.0181(6) -0.0017(5) 0.0026(5) 0.0005(5)
C21 0.0141(6) 0.0323(8) 0.0216(7) 0.0019(6) -0.0009(5) -0.0029(6)
C22 0.0246(7) 0.0218(7) 0.0166(6) 0.0014(5) -0.0028(5) -0.0094(6)
C23 0.0285(8) 0.0205(7) 0.0174(7) -0.0049(5) 0.0023(6) -0.0018(6)
C24 0.0173(6) 0.0199(7) 0.0177(6) -0.0018(5) 0.0019(5) 0.0014(5)
C25 0.0135(6) 0.0151(6) 0.0147(6) 0.0002(5) 0.0032(5) -0.0004(5)
C26 0.0203(6) 0.0175(6) 0.0162(6) -0.0018(5) 0.0033(5) -0.0026(5)
C27 0.0213(7) 0.0161(6) 0.0221(7) -0.0004(5) 0.0056(5) -0.0037(5)
C28 0.0180(6) 0.0217(7) 0.0190(7) 0.0043(5) 0.0063(5) 0.0001(5)
C29 0.0229(7) 0.0272(7) 0.0146(6) -0.0012(5) 0.0037(5) -0.0035(6)
C30 0.0196(6) 0.0214(7) 0.0170(6) -0.0031(5) 0.0033(5) -0.0062(5)
C31 0.0121(6) 0.0144(6) 0.0144(6) -0.0012(5) 0.0039(5) -0.0016(5)
C32 0.0159(6) 0.0163(6) 0.0165(6) 0.0004(5) 0.0022(5) -0.0017(5)
C33 0.0222(7) 0.0162(7) 0.0260(7) 0.0013(5) 0.0028(6) 0.0028(5)
C34 0.0255(7) 0.0156(6) 0.0265(7) -0.0053(5) 0.0079(6) 0.0009(5)
C35 0.0217(7) 0.0231(7) 0.0173(6) -0.0070(5) 0.0046(5) -0.0031(5)
C36 0.0152(6) 0.0197(6) 0.0158(6) -0.0023(5) 0.0021(5) 0.0002(5)
C37 0.0124(6) 0.0160(6) 0.0121(6) 0.0000(5) -0.0007(4) -0.0015(5)
C38 0.0143(6) 0.0189(6) 0.0144(6) -0.0004(5) 0.0017(5) 0.0005(5)
C39 0.0185(6) 0.0186(7) 0.0212(7) 0.0022(5) -0.0003(5) 0.0029(5)
C40 0.0207(7) 0.0232(7) 0.0188(7) 0.0081(5) -0.0013(5) -0.0023(5)
C41 0.0169(6) 0.0281(7) 0.0137(6) 0.0019(5) 0.0018(5) -0.0039(5)
C42 0.0144(6) 0.0200(6) 0.0151(6) -0.0013(5) 0.0017(5) -0.0009(5)
P1 0.01063(14) 0.01294(15) 0.01044(14) -0.00104(11) 0.00114(11) 0.00017(11)
P2 0.01093(14) 0.01339(15) 0.01033(14) -0.00071(11) 0.00214(11) -0.00089(11)
P3 0.01129(14) 0.01307(15) 0.01207(15) -0.00048(11) 0.00193(11) -0.00109(11)
Cl1 0.01631(14) 0.01792(15) 0.01625(15) 0.00026(11) -0.00214(11) 0.00219(11)
Cu1 0.01093(8) 0.01375(8) 0.01206(8) -0.00102(5) 0.00113(6) -0.00014(5)

loop_
_atom_type_symbol
_atom_type_description
_atom_type_scat_dispersion_real
_atom_type_scat_dispersion_imag
_atom_type_scat_source
C C 0.0033 0.0016 'International Tables Vol C Tables 4.2.6.8 and 6.1.1.4'
H H 0.0000 0.0000 'International Tables Vol C Tables 4.2.6.8 and 6.1.1.4'
P P 0.1023 0.0942 'International Tables Vol C Tables 4.2.6.8 and 6.1.1.4'
Cl Cl 0.1484 0.1585 'International Tables Vol C Tables 4.2.6.8 and 6.1.1.4'
Cu Cu 0.3201 1.2651 'International Tables Vol C Tables 4.2.6.8 and 6.1.1.4'

loop_
_geom_angle_atom_site_label_1
_geom_angle_atom_site_label_2
_geom_angle_atom_site_label_3
_geom_angle
C6 C1 C2 119.29(12)
C6 C1 P1 121.49(10)
C2 C1 P1 119.17(9)
C3 C2 C1 119.32(12)
C3 C2 P2 122.73(10)
C1 C2 P2 117.94(9)
C4 C3 C2 120.64(13)
C4 C3 H4 119.7
C2 C3 H4 119.7
C5 C4 C3 119.86(13)
C5 C4 H1 120.1
C3 C4 H1 120.1
C4 C5 C6 120.13(13)
C4 C5 H3 119.9
C6 C5 H3 119.9
C5 C6 C1 120.70(13)
C5 C6 H2 119.7
C1 C6 H2 119.7
C12 C7 C8 118.91(13)
C12 C7 P2 125.34(11)
C8 C7 P2 115.75(10)
C9 C8 C7 120.71(14)
C9 C8 H9 119.6
C7 C8 H9 119.6
C10 C9 C8 119.99(14)
C10 C9 H8 120.0
C8 C9 H8 120.0
C9 C10 C11 119.82(14)
C9 C10 H7 120.1
C11 C10 H7 120.1
C10 C11 C12 120.45(14)
C10 C11 H5 119.8
C12 C11 H5 119.8
C11 C12 C7 120.11(14)
C11 C12 H6 119.9
C7 C12 H6 119.9
C14 C13 C18 119.31(12)
C14 C13 P2 121.88(10)
C18 C13 P2 118.57(10)
C15 C14 C13 120.79(13)
C15 C14 H23 119.6
C13 C14 H23 119.6
C16 C15 C14 120.01(13)
C16 C15 H10 120.0
C14 C15 H10 120.0
C15 C16 C17 119.75(13)
C15 C16 H11 120.1
C17 C16 H11 120.1
C16 C17 C18 120.95(13)
C16 C17 H12 119.5
C18 C17 H12 119.5
C17 C18 C13 119.16(12)
C17 C18 P3 121.71(10)
C13 C18 P3 119.05(10)
C24 C19 C20 119.27(12)
C24 C19 P3 124.16(10)
C20 C19 P3 116.53(10)
C21 C20 C19 120.28(13)
C21 C20 H17 119.9
C19 C20 H17 119.9
C22 C21 C20 120.15(14)
C22 C21 H16 119.9
C20 C21 H16 119.9
C23 C22 C21 119.66(13)
C23 C22 H15 120.2
C21 C22 H15 120.2
C22 C23 C24 120.63(14)
C22 C23 H14 119.7
C24 C23 H14 119.7
C23 C24 C19 119.95(13)
C23 C24 H13 120.0
C19 C24 H13 120.0
C30 C25 C26 119.16(12)
C30 C25 P3 118.17(10)
C26 C25 P3 122.67(10)
C27 C26 C25 120.08(13)
C27 C26 H22 120.0
C25 C26 H22 120.0
C26 C27 C28 120.29(13)
C26 C27 H21 119.9
C28 C27 H21 119.9
C29 C28 C27 119.88(13)
C29 C28 H20 120.1
C27 C28 H20 120.1
C28 C29 C30 120.02(13)
C28 C29 H19 120.0
C30 C29 H19 120.0
C29 C30 C25 120.57(13)
C29 C30 H18 119.7
C25 C30 H18 119.7
C32 C31 C36 119.28(12)
C32 C31 P1 116.08(10)
C36 C31 P1 124.62(10)
C33 C32 C31 120.11(13)
C33 C32 H28 119.9
C31 C32 H28 119.9
C32 C33 C34 120.12(13)
C32 C33 H24 119.9
C34 C33 H24 119.9
C35 C34 C33 120.18(13)
C35 C34 H25 119.9
C33 C34 H25 119.9
C34 C35 C36 119.96(13)
C34 C35 H26 120.0
C36 C35 H26 120.0
C35 C36 C31 120.35(13)
C35 C36 H27 119.8
C31 C36 H27 119.8
C42 C37 C38 119.00(12)
C42 C37 P1 121.30(10)
C38 C37 P1 118.95(10)
C39 C38 C37 120.51(13)
C39 C38 H33 119.7
C37 C38 H33 119.7
C38 C39 C40 120.01(13)
C38 C39 H29 120.0
C40 C39 H29 120.0
C41 C40 C39 119.96(13)
C41 C40 H32 120.0
C39 C40 H32 120.0
C40 C41 C42 120.29(13)
C40 C41 H30 119.9
C42 C41 H30 119.9
C41 C42 C37 120.19(13)
C41 C42 H31 119.9
C37 C42 H31 119.9
C31 P1 C37 105.28(7)
C31 P1 C1 103.15(6)
C37 P1 C1 102.78(6)
C31 P1 Cu1 121.43(5)
C37 P1 Cu1 116.19(5)
C1 P1 Cu1 105.67(5)
C7 P2 C13 106.86(6)
C7 P2 C2 102.39(6)
C13 P2 C2 102.06(6)
C7 P2 Cu1 132.43(4)
C13 P2 Cu1 103.39(4)
C2 P2 Cu1 106.14(5)
C19 P3 C25 101.25(6)
C19 P3 C18 103.79(6)
C25 P3 C18 103.45(6)
C19 P3 Cu1 114.24(4)
C25 P3 Cu1 128.70(5)
C18 P3 Cu1 102.61(5)
Cl1 Cu1 P2 120.24(3)
Cl1 Cu1 P1 121.80(2)
P2 Cu1 P1 87.82(3)
Cl1 Cu1 P3 115.48(2)
P2 Cu1 P3 87.785(15)
P1 Cu1 P3 115.423(15)

loop_
_geom_bond_atom_site_label_1
_geom_bond_atom_site_label_2
_geom_bond_distance
C1 C6 1.3996(18)
C1 C2 1.4131(18)
C1 P1 1.8479(14)
C2 C3 1.4049(18)
C2 P2 1.8400(14)
C3 C4 1.3945(19)
C3 H4 0.9500
C4 C5 1.392(2)
C4 H1 0.9500
C5 C6 1.395(2)
C5 H3 0.9500
C6 H2 0.9500
C7 C12 1.3991(19)
C7 C8 1.401(2)
C7 P2 1.8296(15)
C8 C9 1.394(2)
C8 H9 0.9500
C9 C10 1.387(2)
C9 H8 0.9500
C10 C11 1.393(2)
C10 H7 0.9500
C11 C12 1.395(2)
C11 H5 0.9500
C12 H6 0.9500
C13 C14 1.4028(18)
C13 C18 1.4105(18)
C13 P2 1.8391(15)
C14 C15 1.392(2)
C14 H23 0.9500
C15 C16 1.391(2)
C15 H10 0.9500
C16 C17 1.395(2)
C16 H11 0.9500
C17 C18 1.4007(19)
C17 H12 0.9500
C18 P3 1.8426(15)
C19 C24 1.3976(19)
C19 C20 1.3984(19)
C19 P3 1.8214(14)
C20 C21 1.393(2)
C20 H17 0.9500
C21 C22 1.391(2)
C21 H16 0.9500
C22 C23 1.386(2)
C22 H15 0.9500
C23 C24 1.393(2)
C23 H14 0.9500
C24 H13 0.9500
C25 C30 1.3969(19)
C25 C26 1.4037(19)
C25 P3 1.8309(14)
C26 C27 1.393(2)
C26 H22 0.9500
C27 C28 1.395(2)
C27 H21 0.9500
C28 C29 1.390(2)
C28 H20 0.9500
C29 C30 1.394(2)
C29 H19 0.9500
C30 H18 0.9500
C31 C32 1.4019(19)
C31 C36 1.4073(19)
C31 P1 1.8299(15)
C32 C33 1.393(2)
C32 H28 0.9500
C33 C34 1.398(2)
C33 H24 0.9500
C34 C35 1.391(2)
C34 H25 0.9500
C35 C36 1.393(2)
C35 H26 0.9500
C36 H27 0.9500
C37 C42 1.4028(19)
C37 C38 1.4035(19)
C37 P1 1.8324(14)
C38 C39 1.393(2)
C38 H33 0.9500
C39 C40 1.396(2)
C39 H29 0.9500
C40 C41 1.389(2)
C40 H32 0.9500
C41 C42 1.397(2)
C41 H30 0.9500
C42 H31 0.9500
P1 Cu1 2.2954(7)
P2 Cu1 2.2896(8)
P3 Cu1 2.3038(10)
Cl1 Cu1 2.2748(7)

loop_
_geom_hbond_atom_site_label_D
_geom_hbond_atom_site_label_H
_geom_hbond_atom_site_label_A
_geom_hbond_distance_DH
_geom_hbond_distance_HA
_geom_hbond_distance_DA
_geom_hbond_angle_DHA
C32 H28 Cl1 0.95 2.93 3.8245(17) 157.5
C32 H28 Cl1 0.95 2.93 3.8245(17) 157.5

loop_
_geom_torsion_atom_site_label_1
_geom_torsion_atom_site_label_2
_geom_torsion_atom_site_label_3
_geom_torsion_atom_site_label_4
_geom_torsion
C6 C1 C2 C3 -2.22(19)
P1 C1 C2 C3 175.34(10)
C6 C1 C2 P2 176.95(10)
P1 C1 C2 P2 -5.49(14)
C1 C2 C3 C4 0.4(2)
P2 C2 C3 C4 -178.74(10)
C2 C3 C4 C5 1.3(2)
C3 C4 C5 C6 -1.2(2)
C4 C5 C6 C1 -0.7(2)
C2 C1 C6 C5 2.4(2)
P1 C1 C6 C5 -175.13(11)
C12 C7 C8 C9 -1.4(2)
P2 C7 C8 C9 179.58(11)
C7 C8 C9 C10 0.8(2)
C8 C9 C10 C11 0.2(2)
C9 C10 C11 C12 -0.7(2)
C10 C11 C12 C7 0.1(2)
C8 C7 C12 C11 1.0(2)
P2 C7 C12 C11 179.84(11)
C18 C13 C14 C15 0.45(19)
P2 C13 C14 C15 174.69(10)
C13 C14 C15 C16 0.8(2)
C14 C15 C16 C17 -1.1(2)
C15 C16 C17 C18 0.3(2)
C16 C17 C18 C13 0.9(2)
C16 C17 C18 P3 -175.83(11)
C14 C13 C18 C17 -1.29(19)
P2 C13 C18 C17 -175.73(10)
C14 C13 C18 P3 175.56(10)
P2 C13 C18 P3 1.12(14)
C24 C19 C20 C21 1.8(2)
P3 C19 C20 C21 -175.88(11)
C19 C20 C21 C22 -2.3(2)
C20 C21 C22 C23 0.6(2)
C21 C22 C23 C24 1.5(2)
C22 C23 C24 C19 -1.9(2)
C20 C19 C24 C23 0.3(2)
P3 C19 C24 C23 177.78(11)
C30 C25 C26 C27 -0.5(2)
P3 C25 C26 C27 179.99(11)
C25 C26 C27 C28 -0.1(2)
C26 C27 C28 C29 0.1(2)
C27 C28 C29 C30 0.4(2)
C28 C29 C30 C25 -1.0(2)
C26 C25 C30 C29 1.0(2)
P3 C25 C30 C29 -179.43(11)
C36 C31 C32 C33 -0.3(2)
P1 C31 C32 C33 -178.85(11)
C31 C32 C33 C34 0.5(2)
C32 C33 C34 C35 -0.1(2)
C33 C34 C35 C36 -0.4(2)
C34 C35 C36 C31 0.5(2)
C32 C31 C36 C35 -0.2(2)
P1 C31 C36 C35 178.22(11)
C42 C37 C38 C39 1.4(2)
P1 C37 C38 C39 -168.88(11)
C37 C38 C39 C40 -1.2(2)
C38 C39 C40 C41 -0.6(2)
C39 C40 C41 C42 2.1(2)
C40 C41 C42 C37 -1.9(2)
C38 C37 C42 C41 0.15(19)
P1 C37 C42 C41 170.14(10)
C32 C31 P1 C37 -150.82(10)
C36 C31 P1 C37 30.76(13)
C32 C31 P1 C1 101.76(11)
C36 C31 P1 C1 -76.65(12)
C32 C31 P1 Cu1 -16.13(12)
C36 C31 P1 Cu1 165.45(9)
C42 C37 P1 C31 38.14(12)
C38 C37 P1 C31 -151.86(10)
C42 C37 P1 C1 145.83(11)
C38 C37 P1 C1 -44.17(12)
C42 C37 P1 Cu1 -99.33(11)
C38 C37 P1 Cu1 70.67(11)
C6 C1 P1 C31 41.05(12)
C2 C1 P1 C31 -136.45(10)
C6 C1 P1 C37 -68.25(12)
C2 C1 P1 C37 114.25(11)
C6 C1 P1 Cu1 169.49(10)
C2 C1 P1 Cu1 -8.01(11)
C12 C7 P2 C13 -0.87(13)
C8 C7 P2 C13 178.03(10)
C12 C7 P2 C2 105.99(12)
C8 C7 P2 C2 -75.10(11)
C12 C7 P2 Cu1 -128.10(10)
C8 C7 P2 Cu1 50.81(12)
C14 C13 P2 C7 62.26(12)
C18 C13 P2 C7 -123.45(10)
C14 C13 P2 C2 -44.84(12)
C18 C13 P2 C2 129.45(11)
C14 C13 P2 Cu1 -154.90(10)
C18 C13 P2 Cu1 19.38(11)
C3 C2 P2 C7 -23.12(12)
C1 C2 P2 C7 157.74(10)
C3 C2 P2 C13 87.40(12)
C1 C2 P2 C13 -91.74(11)
C3 C2 P2 Cu1 -164.63(10)
C1 C2 P2 Cu1 16.23(11)
C24 C19 P3 C25 -101.30(12)
C20 C19 P3 C25 76.29(12)
C24 C19 P3 C18 5.74(13)
C20 C19 P3 C18 -176.68(11)
C24 C19 P3 Cu1 116.65(11)
C20 C19 P3 Cu1 -65.77(11)
C30 C25 P3 C19 -161.20(11)
C26 C25 P3 C19 18.30(13)
C30 C25 P3 C18 91.49(12)
C26 C25 P3 C18 -89.00(12)
C30 C25 P3 Cu1 -27.13(13)
C26 C25 P3 Cu1 152.38(9)
C17 C18 P3 C19 -84.85(12)
C13 C18 P3 C19 98.38(11)
C17 C18 P3 C25 20.53(12)
C13 C18 P3 C25 -156.25(10)
C17 C18 P3 Cu1 155.94(10)
C13 C18 P3 Cu1 -20.84(11)
